data_4349195
loop_
_publ_author_name
'Loera Fernandez, Ismael I.'
'Donaldson, Samantha L.'
'Schipper, Desmond E.'
'Andleeb, Sohaila'
'Whitmire, Kenton H.'

_publ_section_title
;
 Anionic Bismuth-Oxido Carboxylate Clusters with Transition Metal
 Countercations.
;
_journal_issue 21
_journal_name_full 'Inorganic chemistry'
_journal_page_first 11560
_journal_page_last 11569
_journal_paper_doi 10.1021/acs.inorgchem.6b02092
_journal_volume 55
_journal_year 2016
_chemical_formula_sum 'C21 H14.25 Bi2 Co0.5 F21 N O18'
_chemical_formula_weight 1415.01
_space_group_crystal_system monoclinic
_space_group_IT_number 14
_space_group_name_Hall '-P 2ybc'
_space_group_name_H-M_alt 'P 1 21/c 1'
_atom_sites_solution_hydrogens mixed
_audit_creation_method SHELXL-2013
_cell_angle_alpha 90
_cell_angle_beta 94.319(4)
_cell_angle_gamma 90
_cell_formula_units_Z 4
_cell_length_a 11.382(4)
_cell_length_b 22.180(7)
_cell_length_c 15.021(5)
_cell_measurement_reflns_used 11375
_cell_measurement_temperature 173
_cell_measurement_theta_max 31.9
_cell_measurement_theta_min 1.8
_cell_volume 3781(2)
_computing_structure_refinement 'SHELXL-2013 (Sheldrick, 2013)'
_diffrn_ambient_temperature 173
_diffrn_detector CCD
_diffrn_detector_area_resol_mean 13.6612
_diffrn_measured_fraction_theta_full 0.997
_diffrn_measured_fraction_theta_max 0.960
_diffrn_measurement_device
;
SCXMini: Fixed Chi 2 circle
;
_diffrn_measurement_device_type
;
Rigaku Mercury2 (2x2 bin mode)
;
_diffrn_measurement_method 'profile data from \w-scans'
_diffrn_measurement_specimen_support Fiber
_diffrn_radiation_monochromator 'Graphite Monochromator'
_diffrn_radiation_type MoK\a
_diffrn_radiation_wavelength 0.71073
_diffrn_reflns_av_R_equivalents 0.0601
_diffrn_reflns_av_unetI/netI 0.0616
_diffrn_reflns_Laue_measured_fraction_full 0.997
_diffrn_reflns_Laue_measured_fraction_max 0.960
_diffrn_reflns_limit_h_max 16
_diffrn_reflns_limit_h_min -15
_diffrn_reflns_limit_k_max 32
_diffrn_reflns_limit_k_min -31
_diffrn_reflns_limit_l_max 21
_diffrn_reflns_limit_l_min -21
_diffrn_reflns_number 46998
_diffrn_reflns_point_group_measured_fraction_full 0.997
_diffrn_reflns_point_group_measured_fraction_max 0.960
_diffrn_reflns_theta_full 25.242
_diffrn_reflns_theta_max 31.949
_diffrn_reflns_theta_min 1.794
_diffrn_source 'Sealed Tube'
_exptl_absorpt_coefficient_mu 9.684
_exptl_absorpt_correction_T_max 1.000
_exptl_absorpt_correction_T_min 0.309
_exptl_absorpt_correction_type multi-scan
_exptl_absorpt_process_details 'SADABS, (Sheldrick, 1996)'
_exptl_crystal_colour 'Light Yellow'
_exptl_crystal_density_diffrn 2.487
_exptl_crystal_description 'Rectangular plates'
_exptl_crystal_F_000 2641
_exptl_crystal_size_max 0.400
_exptl_crystal_size_mid 0.100
_exptl_crystal_size_min 0.020
_refine_diff_density_max 1.847
_refine_diff_density_min -2.679
_refine_diff_density_rms 0.221
_refine_ls_extinction_method none
_refine_ls_goodness_of_fit_ref 1.129
_refine_ls_hydrogen_treatment mixed
_refine_ls_matrix_type full
_refine_ls_number_parameters 712
_refine_ls_number_reflns 12532
_refine_ls_number_restraints 77
_refine_ls_restrained_S_all 1.129
_refine_ls_R_factor_all 0.0591
_refine_ls_R_factor_gt 0.0450
_refine_ls_shift/su_max 0.002
_refine_ls_shift/su_mean 0.000
_refine_ls_structure_factor_coef Fsqd
_refine_ls_weighting_details
;
 w=1/[\s^2^(Fo^2^)+(0.0303P)^2^+11.3887P]
 where P=(Fo^2^+2Fc^2^)/3
;
_refine_ls_weighting_scheme calc
_refine_ls_wR_factor_gt 0.0951
_refine_ls_wR_factor_ref 0.1035
_reflns_Friedel_coverage 0.000
_reflns_number_gt 10377
_reflns_number_total 12532
_reflns_threshold_expression 'I > 2\s(I)'
_cod_data_source_file ic6b02092_si_002.cif
_cod_data_source_block Co(tripod)2_Bi4
_cod_depositor_comments
;
The following automatic conversions were performed:

data item '_exptl_absorpt_correction_type' value 'Multi-scan' was
changed to 'multi-scan' in accordance with the
/home/saulius/struct/COD-crude-data/automatic-downloads/DataCite-retrospective/ACS/depositions/lib/dictionaries/cif_core.dic
dictionary named 'cif_core.dic' version 2.4.2 last updated on
2011-04-26.

Automatic conversion script
Id: cif_fix_values 6909 2019-04-08 15:41:33Z antanas 
;
_cod_original_sg_symbol_H-M 'P 21/c'
_cod_original_formula_sum 'C21 H14.25 Bi2 Co0.50 F21 N O18'
_cod_database_code 4349195
_shelx_space_group_comment
;
The symmetry employed for this shelxl refinement is uniquely defined
by the following loop, which should always be used as a source of
symmetry information in preference to the above space-group names.
They are only intended as comments.
;
_shelx_estimated_absorpt_t_min 0.113
_shelx_estimated_absorpt_t_max 0.830
_shelxl_version_number 2013-2

loop_
_space_group_symop_operation_xyz
'x, y, z'
'-x, y+1/2, -z+1/2'
'-x, -y, -z'
'x, -y-1/2, z-1/2'

loop_
_atom_site_label
_atom_site_type_symbol
_atom_site_fract_x
_atom_site_fract_y
_atom_site_fract_z
_atom_site_U_iso_or_equiv
_atom_site_adp_type
_atom_site_occupancy
_atom_site_site_symmetry_order
_atom_site_calc_flag
_atom_site_refinement_flags_posn
_atom_site_refinement_flags_adp
_atom_site_refinement_flags_occupancy
_atom_site_disorder_assembly
_atom_site_disorder_group
Bi1 Bi 0.19623(2) 0.48352(2) 0.47771(2) 0.01981(5) Uani 1 1 d . . . . .
Bi2 Bi 0.48308(2) 0.52669(2) 0.39242(2) 0.02102(5) Uani 1 1 d . . . . .
C1 C 0.3554(5) 0.4004(2) -0.0416(3) 0.0226(10) Uani 1 1 d . . . . .
C2 C 0.4771(5) 0.3705(2) -0.0410(4) 0.0237(10) Uani 1 1 d . . . . .
H2A H 0.4698 0.3273 -0.0545 0.028 Uiso 1 1 calc R U . . .
C3 C 0.2495(5) 0.3626(3) -0.0604(4) 0.0314(12) Uani 1 1 d . . . . .
H3A H 0.1803 0.3872 -0.0590 0.047 Uiso 1 1 calc R U . . .
H3B H 0.2479 0.3315 -0.0161 0.047 Uiso 1 1 calc R U . . .
H3C H 0.2517 0.3446 -0.1184 0.047 Uiso 1 1 calc R U . . .
C4 C 0.4588(5) 0.6193(2) -0.0506(4) 0.0239(10) Uani 1 1 d . . . . .
C5 C 0.4179(6) 0.6717(3) -0.1060(4) 0.0353(14) Uani 1 1 d . . . . .
H5A H 0.3790 0.6576 -0.1610 0.053 Uiso 1 1 calc R U . . .
H5B H 0.4843 0.6961 -0.1185 0.053 Uiso 1 1 calc R U . . .
H5C H 0.3639 0.6952 -0.0742 0.053 Uiso 1 1 calc R U . . .
C6 C 0.4538(5) 0.5970(2) 0.1102(3) 0.0212(10) Uani 1 1 d . . . . .
C7 C 0.4095(6) 0.6320(3) 0.1848(4) 0.0323(13) Uani 1 1 d . . . . .
H7A H 0.3688 0.6056 0.2227 0.048 Uiso 1 1 calc R U . . .
H7B H 0.3565 0.6627 0.1613 0.048 Uiso 1 1 calc R U . . .
H7C H 0.4747 0.6505 0.2189 0.048 Uiso 1 1 calc R U . . .
C11 C 0.2850(5) 0.4378(3) 0.2747(4) 0.0274(11) Uani 1 1 d . . . . .
C12 C 0.2423(6) 0.3948(3) 0.1987(4) 0.0401(16) Uani 1 1 d . . . . .
C21 C 0.4819(4) 0.6233(2) 0.5600(3) 0.0236(10) Uani 1 1 d D . . . .
C22 C 0.4887(5) 0.6886(3) 0.5947(4) 0.0424(17) Uani 1 1 d D . . . .
C31 C 0.2239(4) 0.6062(2) 0.4215(3) 0.0237(10) Uani 1 1 d D . . . .
C32 C 0.1981(5) 0.6696(3) 0.3830(4) 0.0438(17) Uani 1 1 d D . . . .
C41 C 0.2872(5) 0.3670(2) 0.6077(3) 0.0248(11) Uani 1 1 d D . . . .
C42 C 0.2659(5) 0.3028(3) 0.6406(4) 0.0425(16) Uani 1 1 d D . . . .
C51 C 0.0842(5) 0.4792(2) 0.6503(4) 0.0241(10) Uani 1 1 d . . . . .
C52 C 0.0563(6) 0.4770(3) 0.7481(4) 0.0402(16) Uani 1 1 d . . . . .
C71 C 0.0026(6) 0.3538(3) 0.3861(5) 0.0386(14) Uani 1 1 d . . . . .
C72 C -0.0919(8) 0.3235(4) 0.3235(6) 0.055(2) Uani 1 1 d . . . . .
C61 C 0.1027(5) 0.5775(2) 0.0096(4) 0.0338(13) Uani 1 1 d D . . . .
C62 C 0.0997(5) 0.6456(3) 0.0235(5) 0.054(2) Uani 1 1 d D . . . .
O1 O 0.3832(3) 0.49257(16) 0.5004(2) 0.0209(7) Uani 1 1 d . . . . .
O2 O 0.4387(4) 0.5403(2) 0.0988(3) 0.0290(10) Uani 0.59(3) 1 d . . P . .
N2 N 0.4387(4) 0.5403(2) 0.0988(3) 0.0290(10) Uani 0.41(3) 1 d . . P . .
O3 O 0.4453(4) 0.5646(2) -0.0754(3) 0.0336(10) Uani 0.84(3) 1 d . . P . .
N3 N 0.4453(4) 0.5646(2) -0.0754(3) 0.0336(10) Uani 0.16(3) 1 d . . P . .
O8 O 0.3562(4) 0.4568(2) -0.0247(3) 0.0307(10) Uani 0.57(3) 1 d . . P . .
N8 N 0.3562(4) 0.4568(2) -0.0247(3) 0.0307(10) Uani 0.43(3) 1 d . . P . .
O11 O 0.2504(3) 0.42682(18) 0.3504(2) 0.0286(8) Uani 1 1 d . . . . .
O12 O 0.3540(3) 0.47758(18) 0.2531(3) 0.0284(8) Uani 1 1 d . . . . .
O21 O 0.4863(4) 0.58365(17) 0.6185(2) 0.0262(8) Uani 1 1 d . . . . .
O22 O 0.4741(3) 0.61850(17) 0.4767(2) 0.0246(8) Uani 1 1 d . . . . .
O31 O 0.1968(4) 0.59445(18) 0.4982(3) 0.0299(9) Uani 1 1 d . . . . .
O32 O 0.2639(3) 0.56886(18) 0.3681(3) 0.0281(8) Uani 1 1 d . . . . .
O41 O 0.2276(4) 0.38170(17) 0.5363(3) 0.0276(8) Uani 1 1 d . . . . .
O42 O 0.3581(4) 0.39733(18) 0.6537(3) 0.0302(9) Uani 1 1 d . . . . .
O51 O 0.1871(3) 0.49625(18) 0.6353(2) 0.0260(8) Uani 1 1 d . . . . .
O52 O 0.0074(3) 0.46248(18) 0.5926(3) 0.0292(8) Uani 1 1 d . . . . .
O100 O 0.3789(4) 0.5270(2) 0.7462(3) 0.0367(10) Uani 1 1 d D . . . .
H10A H 0.395(5) 0.558(2) 0.720(5) 0.055 Uiso 1 1 d D U . . .
H10B H 0.309(2) 0.521(3) 0.730(5) 0.055 Uiso 1 1 d D U . . .
O71 O 0.0673(6) 0.3137(2) 0.4308(4) 0.0658(17) Uani 1 1 d . . . . .
H71A H 0.1130 0.3308 0.4673 0.099 Uiso 1 1 calc R U . . .
O72 O 0.0118(4) 0.4071(2) 0.3909(3) 0.0378(10) Uani 1 1 d . . . . .
O61 O 0.1958(4) 0.5537(2) -0.0036(4) 0.0473(12) Uani 1 1 d . . . . .
O62 O 0.0027(4) 0.5538(2) 0.0137(3) 0.0423(11) Uani 1 1 d . . . . .
F11 F 0.1953(5) 0.4261(3) 0.1294(3) 0.0875(19) Uani 1 1 d . . . . .
F12 F 0.1644(7) 0.3563(3) 0.2219(4) 0.129(3) Uani 1 1 d . . . . .
F13 F 0.3292(5) 0.3650(2) 0.1668(3) 0.0683(14) Uani 1 1 d . . . . .
F21A F 0.440(3) 0.6935(7) 0.6700(13) 0.085(9) Uani 0.36(3) 1 d D . P A 1
F22A F 0.437(3) 0.7264(5) 0.5408(13) 0.127(16) Uani 0.36(3) 1 d D . P A 1
F23A F 0.5966(10) 0.7059(10) 0.611(3) 0.160(19) Uani 0.36(3) 1 d D . P A 1
F21B F 0.490(2) 0.6924(4) 0.6799(4) 0.131(10) Uani 0.64(3) 1 d D . P A 2
F22B F 0.4028(9) 0.7213(4) 0.5607(9) 0.065(4) Uani 0.64(3) 1 d D . P A 2
F23B F 0.5845(9) 0.7144(4) 0.5714(14) 0.101(6) Uani 0.64(3) 1 d D . P A 2
F31A F 0.186(3) 0.7086(4) 0.4461(8) 0.101(6) Uani 0.63(6) 1 d D . P B 3
F32A F 0.1030(17) 0.6701(6) 0.3319(19) 0.161(12) Uani 0.63(6) 1 d D . P B 3
F33A F 0.2829(14) 0.6896(6) 0.3380(15) 0.073(5) Uani 0.63(6) 1 d D . P B 3
F31B F 0.149(3) 0.7042(7) 0.4373(13) 0.125(16) Uani 0.37(6) 1 d D . P B 4
F32B F 0.129(2) 0.6659(7) 0.3105(14) 0.078(9) Uani 0.37(6) 1 d D . P B 4
F33B F 0.2936(12) 0.6958(8) 0.360(2) 0.058(7) Uani 0.37(6) 1 d D . P B 4
F41A F 0.1544(8) 0.2907(9) 0.639(2) 0.138(18) Uani 0.47(3) 1 d D . P C 5
F42A F 0.312(2) 0.2920(6) 0.7187(8) 0.086(10) Uani 0.47(3) 1 d D . P C 5
F43A F 0.310(3) 0.2635(4) 0.5873(12) 0.113(12) Uani 0.47(3) 1 d D . P C 5
F41B F 0.197(2) 0.3040(4) 0.7062(11) 0.091(10) Uani 0.53(3) 1 d D . P C 6
F42B F 0.3631(10) 0.2780(5) 0.6734(17) 0.099(9) Uani 0.53(3) 1 d D . P C 6
F43B F 0.2191(18) 0.2674(4) 0.5814(7) 0.073(7) Uani 0.53(3) 1 d D . P C 6
F51A F 0.0818(7) 0.4224(3) 0.7788(4) 0.107(3) Uani 1 1 d . . . . .
F52A F -0.0562(4) 0.4853(3) 0.7590(3) 0.0722(16) Uani 1 1 d . . . . .
F53A F 0.1168(6) 0.5142(4) 0.7981(3) 0.108(3) Uani 1 1 d . . . . .
F71 F -0.1631(7) 0.3626(3) 0.2850(6) 0.140(4) Uani 1 1 d . . . . .
F72 F -0.0430(6) 0.2912(4) 0.2629(4) 0.119(3) Uani 1 1 d . . . . .
F73 F -0.1571(5) 0.2863(3) 0.3652(4) 0.0816(17) Uani 1 1 d . . . . .
F61A F 0.0188(11) 0.6722(5) -0.0254(12) 0.097(8) Uani 0.46(3) 1 d D . P D 7
F62A F 0.076(2) 0.6570(6) 0.1071(8) 0.137(11) Uani 0.46(3) 1 d D . P D 7
F63A F 0.1985(9) 0.6720(5) 0.0137(14) 0.067(6) Uani 0.46(3) 1 d D . P D 7
F61B F 0.059(3) 0.6713(5) -0.0517(15) 0.202(15) Uani 0.54(3) 1 d D . P D 8
F62B F 0.0381(17) 0.6621(6) 0.0868(17) 0.195(16) Uani 0.54(3) 1 d D . P D 8
F63B F 0.2044(8) 0.6688(5) 0.0389(13) 0.055(4) Uani 0.54(3) 1 d D . P D 8
Co1 Co 0.5000 0.5000 0.0000 0.01935(18) Uani 1 2 d S . P . .
H200 H 0.396(14) 0.509(7) 0.145(10) 0.023 Uiso 0.39(3) 1 d . U P . .
H300 H 0.407(15) 0.559(8) -0.140(11) 0.023 Uiso 0.36(3) 1 d . U P . .
H800 H 0.267(11) 0.475(5) -0.030(8) 0.023 Uiso 0.51(3) 1 d . U P . .

loop_
_atom_site_aniso_label
_atom_site_aniso_U_11
_atom_site_aniso_U_22
_atom_site_aniso_U_33
_atom_site_aniso_U_23
_atom_site_aniso_U_13
_atom_site_aniso_U_12
Bi1 0.01688(9) 0.02315(10) 0.01950(10) -0.00032(6) 0.00200(7) -0.00089(6)
Bi2 0.01967(10) 0.02352(10) 0.01990(10) 0.00348(7) 0.00174(7) -0.00092(7)
C1 0.028(3) 0.022(2) 0.018(2) -0.0006(18) 0.007(2) 0.0003(19)
C2 0.030(3) 0.016(2) 0.026(3) -0.0024(18) 0.004(2) 0.0014(19)
C3 0.025(3) 0.028(3) 0.041(3) -0.004(2) 0.000(2) -0.004(2)
C4 0.028(3) 0.022(2) 0.022(2) 0.0006(19) 0.006(2) 0.000(2)
C5 0.045(4) 0.027(3) 0.033(3) 0.007(2) 0.004(3) 0.003(3)
C6 0.021(2) 0.025(2) 0.017(2) -0.0003(18) 0.0007(19) 0.0023(19)
C7 0.037(3) 0.032(3) 0.028(3) -0.006(2) 0.003(2) 0.005(2)
C11 0.024(3) 0.034(3) 0.025(3) -0.006(2) 0.004(2) 0.002(2)
C12 0.038(4) 0.055(4) 0.028(3) -0.013(3) 0.012(3) -0.015(3)
C21 0.022(2) 0.021(2) 0.028(3) -0.0003(19) 0.003(2) 0.0000(19)
C22 0.072(5) 0.024(3) 0.031(3) -0.004(2) 0.003(3) 0.003(3)
C31 0.018(2) 0.025(2) 0.028(3) -0.001(2) 0.003(2) -0.0021(19)
C32 0.060(5) 0.024(3) 0.049(4) 0.003(3) 0.015(4) 0.010(3)
C41 0.025(3) 0.021(2) 0.029(3) 0.000(2) 0.007(2) -0.0006(19)
C42 0.055(4) 0.026(3) 0.045(4) 0.007(3) -0.006(3) -0.006(3)
C51 0.025(3) 0.026(3) 0.021(2) 0.0002(19) 0.003(2) 0.007(2)
C52 0.030(3) 0.063(5) 0.029(3) 0.004(3) 0.005(3) -0.005(3)
C71 0.039(4) 0.037(3) 0.041(4) -0.005(3) 0.008(3) -0.008(3)
C72 0.065(5) 0.046(4) 0.051(5) 0.000(4) -0.011(4) -0.017(4)
C61 0.028(3) 0.034(3) 0.039(3) -0.003(3) 0.001(3) 0.005(2)
C62 0.036(4) 0.040(4) 0.087(6) -0.003(4) 0.007(4) -0.006(3)
O1 0.0156(16) 0.0268(18) 0.0201(17) 0.0047(14) 0.0008(13) -0.0010(13)
O2 0.028(2) 0.032(2) 0.028(2) -0.0001(17) 0.0034(18) 0.0029(17)
N2 0.028(2) 0.032(2) 0.028(2) -0.0001(17) 0.0034(18) 0.0029(17)
O3 0.035(2) 0.034(2) 0.033(2) 0.0013(18) 0.0071(19) 0.0033(18)
N3 0.035(2) 0.034(2) 0.033(2) 0.0013(18) 0.0071(19) 0.0033(18)
O8 0.031(2) 0.032(2) 0.030(2) 0.0018(18) 0.0053(18) -0.0008(18)
N8 0.031(2) 0.032(2) 0.030(2) 0.0018(18) 0.0053(18) -0.0008(18)
O11 0.029(2) 0.036(2) 0.0224(19) -0.0013(16) 0.0069(16) -0.0014(16)
O12 0.025(2) 0.035(2) 0.026(2) 0.0003(16) 0.0022(16) -0.0078(16)
O21 0.030(2) 0.0267(19) 0.0215(18) 0.0011(14) 0.0021(15) 0.0030(16)
O22 0.0262(19) 0.0258(18) 0.0220(18) 0.0011(14) 0.0036(15) 0.0023(15)
O31 0.033(2) 0.029(2) 0.028(2) 0.0008(16) 0.0032(17) 0.0015(16)
O32 0.0241(19) 0.030(2) 0.030(2) 0.0004(16) -0.0029(16) 0.0061(15)
O41 0.031(2) 0.0227(18) 0.029(2) 0.0016(15) 0.0054(17) -0.0013(15)
O42 0.027(2) 0.032(2) 0.032(2) 0.0049(16) 0.0027(17) -0.0035(16)
O51 0.0198(18) 0.034(2) 0.0239(19) -0.0016(16) 0.0018(15) 0.0060(15)
O52 0.026(2) 0.033(2) 0.028(2) 0.0013(16) -0.0028(16) 0.0001(16)
O100 0.032(2) 0.047(3) 0.032(2) 0.0045(19) 0.0033(19) -0.0100(19)
O71 0.082(4) 0.034(3) 0.075(4) 0.005(3) -0.033(3) -0.010(3)
O72 0.032(2) 0.035(2) 0.048(3) -0.008(2) 0.011(2) -0.0030(18)
O61 0.025(2) 0.045(3) 0.072(4) -0.003(2) 0.009(2) 0.0084(19)
O62 0.026(2) 0.036(2) 0.065(3) -0.009(2) 0.007(2) -0.0049(18)
F11 0.094(4) 0.122(5) 0.042(3) -0.026(3) -0.028(3) 0.024(4)
F12 0.153(6) 0.159(6) 0.083(4) -0.076(4) 0.073(4) -0.133(5)
F13 0.080(4) 0.064(3) 0.063(3) -0.034(3) 0.018(3) 0.005(3)
F21A 0.127(19) 0.056(12) 0.080(16) -0.033(11) 0.058(12) 0.015(10)
F22A 0.32(5) 0.017(7) 0.032(9) 0.005(6) -0.044(16) 0.004(14)
F23A 0.051(15) 0.14(3) 0.28(5) -0.14(3) -0.006(19) -0.031(15)
F21B 0.33(3) 0.034(6) 0.028(5) -0.007(4) -0.007(8) 0.012(9)
F22B 0.061(6) 0.037(5) 0.099(9) 0.000(5) 0.015(6) 0.026(4)
F23B 0.071(9) 0.037(5) 0.199(15) -0.043(7) 0.031(8) -0.030(5)
F31A 0.201(16) 0.022(5) 0.089(11) -0.005(6) 0.070(10) 0.014(8)
F32A 0.095(10) 0.064(9) 0.31(3) 0.094(14) -0.105(14) -0.009(7)
F33A 0.124(13) 0.035(5) 0.066(8) 0.012(5) 0.053(8) 0.009(6)
F31B 0.20(3) 0.09(2) 0.10(2) 0.036(17) 0.08(2) 0.11(2)
F32B 0.098(16) 0.071(14) 0.057(15) 0.013(9) -0.054(10) 0.009(11)
F33B 0.053(11) 0.044(10) 0.075(14) 0.020(9) -0.002(10) -0.031(9)
F41A 0.045(8) 0.12(2) 0.24(4) 0.13(2) -0.017(13) -0.038(9)
F42A 0.15(2) 0.045(8) 0.059(9) 0.027(6) -0.043(11) -0.033(10)
F43A 0.21(3) 0.032(6) 0.103(16) -0.007(7) 0.045(19) 0.010(11)
F41B 0.14(2) 0.058(7) 0.082(12) 0.005(7) 0.074(13) -0.027(9)
F42B 0.073(8) 0.039(6) 0.18(2) 0.026(10) -0.053(11) 0.016(6)
F43B 0.133(17) 0.027(5) 0.056(7) 0.005(4) -0.021(8) -0.023(7)
F51A 0.158(7) 0.112(5) 0.056(3) 0.048(3) 0.034(4) 0.061(5)
F52A 0.038(3) 0.137(5) 0.043(3) 0.001(3) 0.022(2) 0.011(3)
F53A 0.097(5) 0.199(8) 0.031(3) -0.046(3) 0.020(3) -0.076(5)
F71 0.156(7) 0.072(4) 0.171(7) 0.008(5) -0.123(6) -0.016(4)
F72 0.112(5) 0.168(7) 0.080(4) -0.073(5) 0.025(4) -0.067(5)
F73 0.074(4) 0.087(4) 0.083(4) -0.004(3) -0.003(3) -0.044(3)
F61A 0.032(7) 0.041(8) 0.22(2) 0.016(11) 0.005(10) 0.017(5)
F62A 0.24(3) 0.090(14) 0.095(13) -0.060(10) 0.118(15) -0.079(14)
F63A 0.050(10) 0.040(8) 0.114(16) 0.009(7) 0.036(9) -0.009(6)
F61B 0.29(3) 0.057(10) 0.23(2) 0.054(12) -0.20(2) -0.050(13)
F62B 0.095(11) 0.067(11) 0.45(4) -0.128(18) 0.170(18) -0.043(8)
F63B 0.040(7) 0.053(8) 0.070(8) -0.005(5) -0.012(5) -0.017(5)
Co1 0.0214(5) 0.0191(4) 0.0178(4) 0.0005(3) 0.0035(4) 0.0001(3)

loop_
_atom_type_symbol
_atom_type_description
_atom_type_scat_dispersion_real
_atom_type_scat_dispersion_imag
_atom_type_scat_source
C C 0.0033 0.0016 'International Tables Vol C Tables 4.2.6.8 and 6.1.1.4'
O O 0.0106 0.0060 'International Tables Vol C Tables 4.2.6.8 and 6.1.1.4'
F F 0.0171 0.0103 'International Tables Vol C Tables 4.2.6.8 and 6.1.1.4'
Co Co 0.3494 0.9721 'International Tables Vol C Tables 4.2.6.8 and 6.1.1.4'
Bi Bi -4.1077 10.2566 'International Tables Vol C Tables 4.2.6.8 and 6.1.1.4'
H H 0.0000 0.0000 'International Tables Vol C Tables 4.2.6.8 and 6.1.1.4'
N N 0.0061 0.0033 'International Tables Vol C Tables 4.2.6.8 and 6.1.1.4'

loop_
_geom_angle_atom_site_label_1
_geom_angle_atom_site_label_2
_geom_angle_atom_site_label_3
_geom_angle
_geom_angle_site_symmetry_1
_geom_angle_site_symmetry_3
O1 Bi1 O51 87.03(13) . .
O1 Bi1 O11 82.19(14) . .
O51 Bi1 O11 151.61(13) . .
O1 Bi1 O41 84.99(13) . .
O51 Bi1 O41 76.61(13) . .
O11 Bi1 O41 76.34(13) . .
O1 Bi1 O31 83.90(14) . .
O51 Bi1 O31 76.13(13) . .
O11 Bi1 O31 128.20(13) . .
O41 Bi1 O31 151.00(13) . .
O1 Bi1 O32 72.59(12) . .
O51 Bi1 O32 124.36(13) . .
O11 Bi1 O32 77.09(13) . .
O41 Bi1 O32 147.17(12) . .
O31 Bi1 O32 51.14(13) . .
O1 Bi1 O52 145.11(13) . 3_566
O51 Bi1 O52 103.34(12) . 3_566
O11 Bi1 O52 100.45(13) . 3_566
O41 Bi1 O52 129.67(13) . 3_566
O31 Bi1 O52 67.01(13) . 3_566
O32 Bi1 O52 74.16(12) . 3_566
O1 Bi2 O1 75.88(14) 3_666 .
O1 Bi2 O22 80.31(13) 3_666 .
O1 Bi2 O22 81.80(13) . .
O1 Bi2 O21 76.15(13) 3_666 3_666
O1 Bi2 O21 77.92(13) . 3_666
O22 Bi2 O21 151.97(12) . 3_666
O1 Bi2 O42 82.12(13) 3_666 3_666
O1 Bi2 O42 146.33(13) . 3_666
O22 Bi2 O42 69.49(13) . 3_666
O21 Bi2 O42 121.17(13) 3_666 3_666
O1 Bi2 O32 140.10(13) 3_666 .
O1 Bi2 O32 71.91(13) . .
O22 Bi2 O32 72.43(12) . .
O21 Bi2 O32 118.20(13) 3_666 .
O42 Bi2 O32 113.46(13) 3_666 .
O1 Bi2 O12 143.75(13) 3_666 .
O1 Bi2 O12 98.80(13) . .
O22 Bi2 O12 135.15(13) . .
O21 Bi2 O12 67.73(12) 3_666 .
O42 Bi2 O12 113.82(12) 3_666 .
O32 Bi2 O12 65.49(12) . .
O1 Bi2 Bi2 38.06(9) 3_666 3_666
O1 Bi2 Bi2 37.82(9) . 3_666
O22 Bi2 Bi2 78.64(9) . 3_666
O21 Bi2 Bi2 73.47(9) 3_666 3_666
O42 Bi2 Bi2 116.26(9) 3_666 3_666
O32 Bi2 Bi2 106.72(9) . 3_666
O12 Bi2 Bi2 127.38(8) . 3_666
O8 C1 C3 125.9(5) . .
O8 C1 C2 115.5(5) . .
C3 C1 C2 118.6(5) . .
C4 C2 C6 107.9(4) 3_665 3_665
C4 C2 C1 108.1(4) 3_665 .
C6 C2 C1 107.5(4) 3_665 .
C4 C2 H2A 111.0 3_665 .
C6 C2 H2A 111.0 3_665 .
C1 C2 H2A 111.0 . .
C1 C3 H3A 109.5 . .
C1 C3 H3B 109.5 . .
H3A C3 H3B 109.5 . .
C1 C3 H3C 109.5 . .
H3A C3 H3C 109.5 . .
H3B C3 H3C 109.5 . .
O3 C4 C5 123.8(5) . .
O3 C4 C2 116.4(5) . 3_665
C5 C4 C2 119.9(5) . 3_665
C4 C5 H5A 109.5 . .
C4 C5 H5B 109.5 . .
H5A C5 H5B 109.5 . .
C4 C5 H5C 109.5 . .
H5A C5 H5C 109.5 . .
H5B C5 H5C 109.5 . .
O2 C6 C7 124.6(5) . .
O2 C6 C2 116.3(4) . 3_665
C7 C6 C2 119.1(5) . 3_665
C6 C7 H7A 109.5 . .
C6 C7 H7B 109.5 . .
H7A C7 H7B 109.5 . .
C6 C7 H7C 109.5 . .
H7A C7 H7C 109.5 . .
H7B C7 H7C 109.5 . .
O12 C11 O11 128.5(5) . .
O12 C11 C12 114.7(5) . .
O11 C11 C12 116.7(5) . .
F12 C12 F13 108.5(7) . .
F12 C12 F11 108.2(7) . .
F13 C12 F11 104.3(5) . .
F12 C12 C11 113.1(5) . .
F13 C12 C11 112.2(6) . .
F11 C12 C11 110.1(6) . .
O21 C21 O22 130.0(4) . .
O21 C21 C22 115.4(4) . .
O22 C21 C22 114.5(4) . .
F22A C22 F23A 108.1(9) . .
F21B C22 F22B 108.0(8) . .
F21B C22 F23B 106.9(8) . .
F22B C22 F23B 105.7(7) . .
F22A C22 F21A 106.7(8) . .
F23A C22 F21A 105.9(8) . .
F22A C22 C21 113.3(7) . .
F21B C22 C21 113.4(6) . .
F23A C22 C21 111.6(8) . .
F22B C22 C21 112.2(6) . .
F23B C22 C21 110.2(6) . .
F21A C22 C21 111.0(8) . .
O31 C31 O32 125.3(4) . .
O31 C31 C32 119.1(4) . .
O32 C31 C32 115.3(4) . .
F32A C32 F31A 107.6(8) . .
F32A C32 F33A 108.2(8) . .
F31A C32 F33A 106.0(7) . .
F31B C32 F32B 108.0(9) . .
F31B C32 F33B 108.1(8) . .
F32B C32 F33B 105.9(8) . .
F31B C32 C31 112.9(8) . .
F32A C32 C31 111.2(6) . .
F31A C32 C31 111.2(6) . .
F33A C32 C31 112.3(6) . .
F32B C32 C31 110.1(7) . .
F33B C32 C31 111.5(8) . .
O42 C41 O41 128.7(4) . .
O42 C41 C42 116.2(4) . .
O41 C41 C42 115.1(4) . .
F42A C42 F41A 108.0(8) . .
F43B C42 F42B 107.8(7) . .
F42A C42 F43A 106.9(7) . .
F41A C42 F43A 105.7(8) . .
F43B C42 F41B 107.1(7) . .
F42B C42 F41B 105.5(7) . .
F42A C42 C41 114.2(6) . .
F43B C42 C41 114.6(6) . .
F41A C42 C41 111.4(6) . .
F42B C42 C41 111.4(6) . .
F43A C42 C41 110.2(7) . .
F41B C42 C41 110.0(6) . .
O52 C51 O51 125.3(5) . .
O52 C51 C52 118.4(5) . .
O51 C51 C52 116.3(5) . .
F53A C52 F52A 108.8(7) . .
F53A C52 F51A 106.9(7) . .
F52A C52 F51A 105.9(6) . .
F53A C52 C51 113.7(6) . .
F52A C52 C51 113.0(6) . .
F51A C52 C51 108.0(6) . .
O72 C71 O71 127.0(7) . .
O72 C71 C72 121.9(7) . .
O71 C71 C72 111.1(6) . .
F71 C72 F73 106.3(9) . .
F71 C72 F72 109.9(8) . .
F73 C72 F72 105.9(7) . .
F71 C72 C71 111.6(7) . .
F73 C72 C71 112.5(7) . .
F72 C72 C71 110.5(7) . .
O61 C61 O62 129.1(5) . .
O61 C61 C62 118.7(5) . .
O62 C61 C62 112.1(5) . .
F61A C62 F63A 108.8(8) . .
F62B C62 F63B 107.6(8) . .
F62B C62 F61B 109.6(19) . .
F63B C62 F61B 103.9(9) . .
F61A C62 F62A 105.3(8) . .
F63A C62 F62A 105.4(8) . .
F62B C62 C61 113.8(8) . .
F61A C62 C61 113.6(7) . .
F63A C62 C61 113.9(7) . .
F63B C62 C61 112.7(7) . .
F61B C62 C61 108.7(8) . .
F62A C62 C61 109.0(7) . .
Bi1 O1 Bi2 137.07(17) . 3_666
Bi1 O1 Bi2 118.76(16) . .
Bi2 O1 Bi2 104.12(14) 3_666 .
C6 O2 Co1 120.8(4) . .
C6 O2 H200 126(8) . .
Co1 O2 H200 113(8) . .
C4 O3 Co1 121.1(4) . .
C4 O3 H300 115(9) . .
Co1 O3 H300 124(9) . .
C1 O8 Co1 121.5(4) . .
C1 O8 H800 111(6) . .
Co1 O8 H800 128(6) . .
C11 O11 Bi1 137.4(4) . .
C11 O12 Bi2 113.8(3) . .
C21 O21 Bi2 130.6(3) . 3_666
C21 O22 Bi2 126.5(3) . .
C31 O31 Bi1 95.3(3) . .
C31 O32 Bi1 86.4(3) . .
C31 O32 Bi2 121.5(3) . .
Bi1 O32 Bi2 88.68(11) . .
C41 O41 Bi1 126.7(3) . .
C41 O42 Bi2 130.3(3) . 3_666
C51 O51 Bi1 104.5(3) . .
C51 O52 Bi1 131.9(3) . 3_566
H10A O100 H10B 103.6(17) . .
C71 O71 H71A 109.5 . .
N3 Co1 O3 0.0(3) 3_665 3_665
N3 Co1 O3 180.0 3_665 .
O3 Co1 O3 180.0 3_665 .
N3 Co1 O2 90.70(19) 3_665 .
O3 Co1 O2 90.70(19) 3_665 .
O3 Co1 O2 89.30(19) . .
N3 Co1 N2 89.30(19) 3_665 3_665
O3 Co1 N2 89.30(19) 3_665 3_665
O3 Co1 N2 90.70(19) . 3_665
O2 Co1 N2 180.0 . 3_665
N3 Co1 O2 89.30(19) 3_665 3_665
O3 Co1 O2 89.30(19) 3_665 3_665
O3 Co1 O2 90.70(19) . 3_665
O2 Co1 O2 180.0 . 3_665
N2 Co1 O2 0.0(3) 3_665 3_665
N3 Co1 N8 91.4(2) 3_665 3_665
O3 Co1 N8 91.4(2) 3_665 3_665
O3 Co1 N8 88.6(2) . 3_665
O2 Co1 N8 88.43(19) . 3_665
N2 Co1 N8 91.57(19) 3_665 3_665
O2 Co1 N8 91.57(19) 3_665 3_665
N3 Co1 O8 91.4(2) 3_665 3_665
O3 Co1 O8 91.4(2) 3_665 3_665
O3 Co1 O8 88.6(2) . 3_665
O2 Co1 O8 88.43(19) . 3_665
N2 Co1 O8 91.57(19) 3_665 3_665
O2 Co1 O8 91.57(19) 3_665 3_665
N8 Co1 O8 0.0(4) 3_665 3_665
N3 Co1 O8 88.6(2) 3_665 .
O3 Co1 O8 88.6(2) 3_665 .
O3 Co1 O8 91.4(2) . .
O2 Co1 O8 91.57(19) . .
N2 Co1 O8 88.43(19) 3_665 .
O2 Co1 O8 88.43(19) 3_665 .
N8 Co1 O8 180.0 3_665 .
O8 Co1 O8 180.0 3_665 .

loop_
_geom_bond_atom_site_label_1
_geom_bond_atom_site_label_2
_geom_bond_distance
_geom_bond_site_symmetry_2
Bi1 O1 2.140(4) .
Bi1 O51 2.394(4) .
Bi1 O11 2.407(4) .
Bi1 O41 2.440(4) .
Bi1 O31 2.479(4) .
Bi1 O32 2.661(4) .
Bi1 O52 2.748(4) 3_566
Bi2 O1 2.173(4) 3_666
Bi2 O1 2.184(3) .
Bi2 O22 2.404(4) .
Bi2 O21 2.479(4) 3_666
Bi2 O42 2.603(4) 3_666
Bi2 O32 2.663(4) .
Bi2 O12 2.695(4) .
Bi2 Bi2 3.4365(10) 3_666
C1 O8 1.276(7) .
C1 C3 1.478(8) .
C1 C2 1.535(7) .
C2 C4 1.525(8) 3_665
C2 C6 1.532(7) 3_665
C2 H2A 0.9800 .
C3 H3A 0.9600 .
C3 H3B 0.9600 .
C3 H3C 0.9600 .
C4 O3 1.276(7) .
C4 C5 1.482(8) .
C4 C2 1.525(8) 3_665
C5 H5A 0.9600 .
C5 H5B 0.9600 .
C5 H5C 0.9600 .
C6 O2 1.279(7) .
C6 C7 1.483(7) .
C6 C2 1.532(7) 3_665
C7 H7A 0.9600 .
C7 H7B 0.9600 .
C7 H7C 0.9600 .
C11 O12 1.241(7) .
C11 O11 1.255(6) .
C11 C12 1.537(8) .
C12 F12 1.297(8) .
C12 F13 1.310(8) .
C12 F11 1.330(9) .
C21 O21 1.241(6) .
C21 O22 1.253(6) .
C21 C22 1.538(7) .
C22 F22A 1.279(8) .
C22 F21B 1.282(7) .
C22 F23A 1.292(9) .
C22 F22B 1.292(7) .
C22 F23B 1.303(8) .
C22 F21A 1.304(9) .
C31 O31 1.242(6) .
C31 O32 1.263(6) .
C31 C32 1.541(7) .
C32 F31B 1.276(8) .
C32 F32A 1.280(8) .
C32 F31A 1.297(8) .
C32 F33A 1.297(8) .
C32 F32B 1.299(8) .
C32 F33B 1.300(9) .
C41 O42 1.224(6) .
C41 O41 1.267(6) .
C41 C42 1.534(7) .
C42 F42A 1.271(7) .
C42 F43B 1.271(7) .
C42 F41A 1.296(8) .
C42 F42B 1.298(7) .
C42 F43A 1.308(8) .
C42 F41B 1.308(8) .
C51 O52 1.240(7) .
C51 O51 1.266(7) .
C51 C52 1.527(8) .
C52 F53A 1.281(8) .
C52 F52A 1.315(8) .
C52 F51A 1.321(9) .
C71 O72 1.189(8) .
C71 O71 1.307(9) .
C71 C72 1.531(10) .
C72 F71 1.294(10) .
C72 F73 1.301(9) .
C72 F72 1.314(11) .
C61 O61 1.213(7) .
C61 O62 1.259(7) .
C61 C62 1.527(8) .
C62 F62B 1.276(9) .
C62 F61A 1.278(8) .
C62 F63A 1.286(8) .
C62 F63B 1.302(8) .
C62 F61B 1.320(9) .
C62 F62A 1.329(8) .
O1 Bi2 2.173(4) 3_666
O2 Co1 1.908(4) .
O2 H200 1.12(16) .
O3 Co1 1.902(4) .
O3 H300 1.05(17) .
O8 Co1 1.909(5) .
O8 H800 1.09(12) .
O21 Bi2 2.479(4) 3_666
O42 Bi2 2.603(4) 3_666
O52 Bi1 2.748(4) 3_566
O100 H10A 0.820(10) .
O100 H10B 0.821(10) .
O71 H71A 0.8200 .
Co1 N3 1.902(4) 3_665
Co1 O3 1.902(4) 3_665
Co1 N2 1.908(4) 3_665
Co1 O2 1.908(4) 3_665
Co1 N8 1.909(5) 3_665
Co1 O8 1.909(5) 3_665
